data_4505608
loop_
_publ_author_name
'Thu\'ery, Pierre'

_publ_section_title
;
 Lanthanide Ion Complexes with 2-, 3-, or 4-Sulfobenzoate and
 Cucurbit[6]uril
;
_journal_issue 3
_journal_name_full 'Crystal Growth &amp; Design'
_journal_page_first 1632
_journal_paper_doi 10.1021/cg2016808
_journal_volume 12
_journal_year 2012
_chemical_formula_sum 'C50 H70 N26 O41 S2 Yb2'
_chemical_formula_weight 2101.52
_space_group_IT_number 14
_symmetry_cell_setting monoclinic
_symmetry_space_group_name_Hall '-P 2yn'
_symmetry_space_group_name_H-M 'P 1 21/n 1'
_atom_sites_solution_hydrogens geom
_atom_sites_solution_primary heavy
_atom_sites_solution_secondary difmap
_audit_creation_method SHELXL-97
_cell_angle_alpha 90.00
_cell_angle_beta 114.660(2)
_cell_angle_gamma 90.00
_cell_formula_units_Z 2
_cell_length_a 14.6399(2)
_cell_length_b 17.4055(2)
_cell_length_c 15.4042(2)
_cell_measurement_reflns_used 124705
_cell_measurement_temperature 150(2)
_cell_measurement_theta_max 30.51
_cell_measurement_theta_min 2.34
_cell_volume 3567.24(10)
_computing_cell_refinement 'HKL2000 (Otwinowski & Minor, 1997)'
_computing_data_collection 'COLLECT (Nonius, 1998)'
_computing_data_reduction 'HKL2000 (Otwinowski & Minor, 1997)'
_computing_molecular_graphics 'SHELXTL (Sheldrick, 2008)'
_computing_publication_material 'SHELXTL (Sheldrick, 2008); PLATON (Spek, 2003)'
_computing_structure_refinement 'SHELXL-97 (Sheldrick, 2008)'
_computing_structure_solution 'SHELXS-97 (Sheldrick, 2008)'
_diffrn_ambient_temperature 150(2)
_diffrn_measured_fraction_theta_full 0.999
_diffrn_measured_fraction_theta_max 0.999
_diffrn_measurement_device_type 'Nonius Kappa-CCD area-detector diffractometer'
_diffrn_measurement_method 'two \f and five \w scans with 1\% steps (903 frames)'
_diffrn_radiation_monochromator graphite
_diffrn_radiation_source 'fine-focus sealed tube'
_diffrn_radiation_type MoK\a
_diffrn_radiation_wavelength 0.71073
_diffrn_reflns_av_R_equivalents 0.0234
_diffrn_reflns_av_sigmaI/netI 0.0318
_diffrn_reflns_limit_h_max 20
_diffrn_reflns_limit_h_min -20
_diffrn_reflns_limit_k_max 24
_diffrn_reflns_limit_k_min -23
_diffrn_reflns_limit_l_max 21
_diffrn_reflns_limit_l_min -22
_diffrn_reflns_number 124705
_diffrn_reflns_theta_full 30.51
_diffrn_reflns_theta_max 30.51
_diffrn_reflns_theta_min 2.34
_diffrn_standards_decay_% 0
_diffrn_standards_interval_time 0
_diffrn_standards_number 0
_exptl_absorpt_coefficient_mu 2.788
_exptl_absorpt_correction_T_max 0.658
_exptl_absorpt_correction_T_min 0.554
_exptl_absorpt_correction_type multi-scan
_exptl_absorpt_process_details 'SCALEPACK (Otwinowski & Minor, 1997)'
_exptl_crystal_colour colourless
_exptl_crystal_density_diffrn 1.957
_exptl_crystal_density_method 'not measured'
_exptl_crystal_description parallelepiped
_exptl_crystal_F_000 2104
_exptl_crystal_size_max 0.20
_exptl_crystal_size_mid 0.15
_exptl_crystal_size_min 0.15
_refine_diff_density_max 1.238
_refine_diff_density_min -1.303
_refine_diff_density_rms 0.129
_refine_ls_extinction_method none
_refine_ls_goodness_of_fit_ref 1.052
_refine_ls_hydrogen_treatment constr
_refine_ls_matrix_type full
_refine_ls_number_parameters 577
_refine_ls_number_reflns 10866
_refine_ls_number_restraints 6
_refine_ls_restrained_S_all 1.052
_refine_ls_R_factor_all 0.0347
_refine_ls_R_factor_gt 0.0268
_refine_ls_shift/su_max 0.002
_refine_ls_shift/su_mean 0.000
_refine_ls_structure_factor_coef Fsqd
_refine_ls_weighting_details 'calc w=1/[\s^2^(Fo^2^)+(0.0427P)^2^+1.6161P] where P=(Fo^2^+2Fc^2^)/3'
_refine_ls_weighting_scheme calc
_refine_ls_wR_factor_gt 0.0730
_refine_ls_wR_factor_ref 0.0754
_reflns_number_gt 9312
_reflns_number_total 10866
_reflns_threshold_expression >2sigma(I)
_cod_data_source_file cg2016808_si_002.cif
_cod_data_source_block 7
_cod_original_sg_symbol_H-M 'P 21/n'
_cod_database_code 4505608

loop_
_symmetry_equiv_pos_as_xyz
'x, y, z'
'-x+1/2, y+1/2, -z+1/2'
'-x, -y, -z'
'x-1/2, -y-1/2, z-1/2'

loop_
_atom_site_label
_atom_site_type_symbol
_atom_site_fract_x
_atom_site_fract_y
_atom_site_fract_z
_atom_site_U_iso_or_equiv
_atom_site_adp_type
_atom_site_occupancy
_atom_site_symmetry_multiplicity
_atom_site_calc_flag
_atom_site_refinement_flags
Yb Yb 0.583537(7) 0.474067(5) 0.877244(6) 0.01853(4) Uani 1 1 d .
S1 S 0.51245(4) 0.75790(3) 1.00345(4) 0.01983(11) Uani 1 1 d .
O1 O 0.63447(12) 0.55419(10) 1.00431(11) 0.0218(3) Uani 1 1 d .
O2 O 0.51428(12) 0.57500(9) 1.05515(11) 0.0212(3) Uani 1 1 d .
O3 O 0.51493(13) 0.71635(10) 0.92194(11) 0.0273(4) Uani 1 1 d .
O4 O 0.42808(12) 0.73444(10) 1.02463(12) 0.0237(3) Uani 1 1 d .
O5 O 0.51728(13) 0.84050(10) 0.99456(13) 0.0273(4) Uani 1 1 d .
O6 O 0.43865(12) 0.43099(10) 0.75165(11) 0.0244(3) Uani 1 1 d .
O7 O 0.28159(14) 0.29378(11) 0.35708(12) 0.0278(4) Uani 1 1 d .
O8 O 0.63995(13) 0.37933(10) 0.80239(12) 0.0269(4) Uani 1 1 d .
O9 O 0.51686(14) 0.22861(12) 0.40744(12) 0.0332(4) Uani 1 1 d .
O10 O 0.79755(16) 0.52259(10) 0.74682(13) 0.0303(4) Uani 1 1 d .
O11 O 0.63851(13) 0.37992(10) 0.35807(12) 0.0268(4) Uani 1 1 d .
O12 O 0.46615(14) 0.57304(11) 0.83362(12) 0.0337(4) Uani 1 1 d .
H12A H 0.4756 0.6095 0.8647 0.040 Uiso 1 1 d R
H12B H 0.4409 0.5817 0.7725 0.040 Uiso 1 1 d R
O13 O 0.5863(2) 0.53323(16) 0.74069(18) 0.0549(7) Uani 1 1 d .
H13A H 0.6435 0.5171 0.7373 0.066 Uiso 1 1 d R
H13B H 0.5778 0.5807 0.7317 0.066 Uiso 1 1 d R
O14 O 0.74574(19) 0.51666(14) 0.90517(19) 0.0519(7) Uani 1 1 d .
H14A H 0.7692 0.5183 0.8698 0.062 Uiso 1 1 d R
H14B H 0.8057 0.5297 0.9598 0.062 Uiso 1 1 d R
O15 O 0.68730(12) 0.39283(10) 1.00063(12) 0.0245(3) Uani 1 1 d .
H15A H 0.6503 0.3513 0.9998 0.029 Uiso 1 1 d R
H15B H 0.7072 0.4183 1.0519 0.029 Uiso 1 1 d R
O16 O 0.5605(2) 0.9226(2) 0.3094(2) 0.0838(11) Uani 1 1 d .
O17 O 0.57376(18) 0.99423(18) 0.20343(19) 0.0582(7) Uani 1 1 d .
O18 O 0.70670(17) 0.93933(13) 0.30652(15) 0.0444(5) Uani 1 1 d .
O19 O 0.5757(2) 0.69525(18) 0.7674(2) 0.0365(6) Uani 0.70 1 d P
O20 O 0.5884(5) 0.6687(4) 0.7192(5) 0.0357(14) Uani 0.30 1 d PU
O21 O 0.5674(4) 0.0554(4) 0.4354(4) 0.0605(14) Uani 0.50 1 d P
O22 O 0.5035(6) 0.0887(5) 0.3133(8) 0.051(2) Uani 0.25 1 d P
O23 O 0.5605(8) 0.0070(12) 0.4737(9) 0.083(5) Uani 0.25 1 d P
O24 O 0.4692(4) 0.4640(3) 0.5613(3) 0.0552(14) Uani 0.50 1 d P
N1 N 0.29263(14) 0.41165(11) 0.61707(13) 0.0204(4) Uani 1 1 d .
N2 N 0.39396(14) 0.31255(11) 0.67894(13) 0.0215(4) Uani 1 1 d .
N3 N 0.33887(15) 0.26177(12) 0.51704(14) 0.0230(4) Uani 1 1 d .
N4 N 0.22544(15) 0.35453(12) 0.45882(13) 0.0227(4) Uani 1 1 d .
N5 N 0.56419(15) 0.27119(12) 0.71658(13) 0.0226(4) Uani 1 1 d .
N6 N 0.69677(15) 0.31878(11) 0.70110(13) 0.0212(4) Uani 1 1 d .
N7 N 0.65389(15) 0.25022(12) 0.54983(13) 0.0239(4) Uani 1 1 d .
N8 N 0.50844(15) 0.22050(12) 0.55324(14) 0.0246(4) Uani 1 1 d .
N9 N 0.80442(17) 0.41007(12) 0.67000(14) 0.0260(4) Uani 1 1 d .
N10 N 0.82992(16) 0.52021(11) 0.61215(14) 0.0223(4) Uani 1 1 d .
N11 N 0.76286(16) 0.46305(12) 0.45370(14) 0.0231(4) Uani 1 1 d .
N12 N 0.74819(15) 0.34986(12) 0.51291(13) 0.0226(4) Uani 1 1 d .
N13 N 0.6138(2) 0.95087(15) 0.27224(17) 0.0364(5) Uani 1 1 d .
C1 C 0.59684(16) 0.58929(12) 1.05306(14) 0.0173(4) Uani 1 1 d .
C2 C 0.65855(16) 0.65390(13) 1.11451(15) 0.0183(4) Uani 1 1 d .
C3 C 0.62521(16) 0.73041(13) 1.10285(15) 0.0187(4) Uani 1 1 d .
C4 C 0.68268(18) 0.78709(14) 1.16504(16) 0.0223(4) Uani 1 1 d .
H4 H 0.6600 0.8376 1.1572 0.027 Uiso 1 1 calc R
C5 C 0.77464(18) 0.76796(15) 1.23933(16) 0.0246(5) Uani 1 1 d .
H5 H 0.8122 0.8055 1.2823 0.030 Uiso 1 1 calc R
C6 C 0.81019(18) 0.69338(15) 1.24934(16) 0.0248(5) Uani 1 1 d .
H6 H 0.8725 0.6812 1.2976 0.030 Uiso 1 1 calc R
C7 C 0.75219(17) 0.63648(14) 1.18674(15) 0.0217(4) Uani 1 1 d .
H7 H 0.7764 0.5864 1.1934 0.026 Uiso 1 1 calc R
C8 C 0.38114(16) 0.38884(13) 0.68832(15) 0.0195(4) Uani 1 1 d .
C9 C 0.23864(17) 0.34752(13) 0.55676(15) 0.0212(4) Uani 1 1 d .
H9 H 0.1749 0.3373 0.5613 0.025 Uiso 1 1 calc R
C10 C 0.31318(17) 0.27966(13) 0.59555(15) 0.0207(4) Uani 1 1 d .
H10 H 0.2822 0.2357 0.6126 0.025 Uiso 1 1 calc R
C11 C 0.28254(17) 0.30284(13) 0.43618(16) 0.0224(4) Uani 1 1 d .
C12 C 0.48034(18) 0.26983(14) 0.74333(16) 0.0231(4) Uani 1 1 d .
H12C H 0.4606 0.2169 0.7453 0.028 Uiso 1 1 calc R
H12D H 0.5021 0.2909 0.8071 0.028 Uiso 1 1 calc R
C13 C 0.40294(18) 0.19886(13) 0.51657(17) 0.0236(5) Uani 1 1 d .
H13C H 0.3812 0.1801 0.4517 0.028 Uiso 1 1 calc R
H13D H 0.3956 0.1572 0.5551 0.028 Uiso 1 1 calc R
C14 C 0.63368(17) 0.32822(14) 0.74505(15) 0.0218(4) Uani 1 1 d .
C15 C 0.57960(17) 0.21658(13) 0.65307(15) 0.0218(4) Uani 1 1 d .
H15 H 0.5860 0.1641 0.6779 0.026 Uiso 1 1 calc R
C16 C 0.67913(18) 0.24487(13) 0.65112(15) 0.0213(4) Uani 1 1 d .
H16 H 0.7344 0.2087 0.6832 0.026 Uiso 1 1 calc R
C17 C 0.55536(18) 0.23359(14) 0.49476(16) 0.0237(5) Uani 1 1 d .
C18 C 0.79393(18) 0.35703(14) 0.73733(15) 0.0233(4) Uani 1 1 d .
H18A H 0.8035 0.3847 0.7951 0.028 Uiso 1 1 calc R
H18B H 0.8463 0.3185 0.7541 0.028 Uiso 1 1 calc R
C19 C 0.72468(18) 0.26826(14) 0.51022(16) 0.0235(5) Uani 1 1 d .
H19A H 0.6976 0.2509 0.4444 0.028 Uiso 1 1 calc R
H19B H 0.7864 0.2401 0.5453 0.028 Uiso 1 1 calc R
C20 C 0.80865(18) 0.48816(14) 0.68259(17) 0.0225(4) Uani 1 1 d .
C21 C 0.82953(17) 0.38597(14) 0.59205(15) 0.0218(4) Uani 1 1 d .
H21 H 0.8910 0.3549 0.6149 0.026 Uiso 1 1 calc R
C22 C 0.84301(18) 0.46388(13) 0.54946(16) 0.0212(4) Uani 1 1 d .
H22 H 0.9093 0.4679 0.5485 0.025 Uiso 1 1 calc R
C23 C 0.70879(17) 0.39603(14) 0.43376(16) 0.0218(4) Uani 1 1 d .
C24 C 0.85399(17) 0.60077(14) 0.61176(16) 0.0228(4) Uani 1 1 d .
H24A H 0.8692 0.6221 0.6745 0.027 Uiso 1 1 calc R
H24B H 0.9139 0.6054 0.6000 0.027 Uiso 1 1 calc R
C25 C 0.75719(19) 0.51668(13) 0.38022(16) 0.0224(4) Uani 1 1 d .
H25A H 0.7212 0.4927 0.3183 0.027 Uiso 1 1 calc R
H25B H 0.8247 0.5280 0.3871 0.027 Uiso 1 1 calc R

loop_
_atom_site_aniso_label
_atom_site_aniso_U_11
_atom_site_aniso_U_22
_atom_site_aniso_U_33
_atom_site_aniso_U_23
_atom_site_aniso_U_13
_atom_site_aniso_U_12
Yb 0.01955(6) 0.02008(6) 0.01585(5) -0.00231(3) 0.00729(4) -0.00014(3)
S1 0.0219(2) 0.0187(2) 0.0186(2) 0.0018(2) 0.0083(2) 0.0024(2)
O1 0.0214(8) 0.0246(8) 0.0189(7) -0.0036(6) 0.0078(6) 0.0004(6)
O2 0.0198(7) 0.0222(8) 0.0211(7) 0.0000(6) 0.0079(6) -0.0020(6)
O3 0.0321(9) 0.0296(9) 0.0179(7) 0.0006(7) 0.0082(7) 0.0076(7)
O4 0.0213(8) 0.0229(8) 0.0269(8) 0.0035(7) 0.0099(7) 0.0006(6)
O5 0.0306(9) 0.0193(8) 0.0331(9) 0.0057(7) 0.0145(7) 0.0031(7)
O6 0.0240(8) 0.0268(9) 0.0184(7) -0.0047(6) 0.0048(6) -0.0011(7)
O7 0.0349(9) 0.0304(9) 0.0183(8) -0.0034(7) 0.0112(7) -0.0018(7)
O8 0.0263(8) 0.0283(9) 0.0249(8) -0.0073(7) 0.0094(7) 0.0019(7)
O9 0.0322(9) 0.0491(12) 0.0174(8) -0.0068(8) 0.0095(7) -0.0087(8)
O10 0.0429(11) 0.0290(9) 0.0245(9) -0.0027(7) 0.0196(8) 0.0013(7)
O11 0.0254(8) 0.0296(9) 0.0195(8) -0.0032(7) 0.0036(6) 0.0022(7)
O12 0.0410(10) 0.0316(10) 0.0169(8) -0.0044(7) 0.0004(7) 0.0127(8)
O13 0.0554(15) 0.0757(18) 0.0463(14) 0.0272(12) 0.0337(12) 0.0242(12)
O14 0.0486(14) 0.0655(16) 0.0599(15) -0.0306(12) 0.0406(13) -0.0282(11)
O15 0.0232(8) 0.0258(8) 0.0223(8) -0.0018(7) 0.0072(6) 0.0006(6)
O16 0.0669(18) 0.111(3) 0.0606(17) 0.0398(18) 0.0136(14) -0.0362(18)
O17 0.0349(12) 0.0828(18) 0.0484(14) 0.0351(14) 0.0089(10) -0.0007(12)
O18 0.0492(13) 0.0462(13) 0.0324(10) 0.0046(9) 0.0118(9) 0.0130(10)
O19 0.0375(15) 0.0358(16) 0.0318(15) 0.0021(12) 0.0102(13) -0.0083(12)
O20 0.038(3) 0.031(3) 0.038(3) 0.006(3) 0.015(3) -0.009(3)
O21 0.067(4) 0.058(3) 0.052(3) -0.014(3) 0.020(3) 0.018(3)
O22 0.032(4) 0.041(5) 0.080(7) -0.018(5) 0.023(4) -0.004(4)
O23 0.023(5) 0.183(16) 0.042(6) 0.005(8) 0.014(4) 0.009(7)
O24 0.059(3) 0.093(4) 0.024(2) -0.003(2) 0.027(2) -0.024(3)
N1 0.0220(9) 0.0208(9) 0.0163(8) -0.0017(7) 0.0058(7) -0.0012(7)
N2 0.0222(9) 0.0216(9) 0.0180(8) -0.0016(7) 0.0055(7) -0.0016(7)
N3 0.0282(10) 0.0239(10) 0.0176(9) -0.0008(7) 0.0101(8) 0.0005(8)
N4 0.0240(9) 0.0272(10) 0.0156(8) -0.0014(7) 0.0069(7) -0.0014(8)
N5 0.0245(9) 0.0259(10) 0.0188(9) -0.0039(7) 0.0102(8) -0.0005(8)
N6 0.0239(9) 0.0222(9) 0.0179(8) -0.0022(7) 0.0092(7) 0.0002(7)
N7 0.0257(10) 0.0310(11) 0.0169(9) -0.0036(8) 0.0106(8) -0.0032(8)
N8 0.0266(10) 0.0293(10) 0.0171(8) -0.0025(8) 0.0084(8) -0.0045(8)
N9 0.0387(11) 0.0232(10) 0.0200(9) -0.0006(7) 0.0161(8) -0.0015(8)
N10 0.0262(10) 0.0242(10) 0.0172(9) -0.0024(7) 0.0099(8) -0.0031(7)
N11 0.0264(10) 0.0245(10) 0.0152(9) -0.0003(7) 0.0053(8) -0.0012(8)
N12 0.0234(9) 0.0245(10) 0.0189(9) -0.0019(7) 0.0079(7) -0.0001(8)
N13 0.0464(14) 0.0299(11) 0.0273(11) 0.0001(10) 0.0099(10) -0.0095(11)
C1 0.0197(10) 0.0157(9) 0.0147(9) 0.0017(7) 0.0055(7) 0.0022(7)
C2 0.0186(9) 0.0210(10) 0.0165(9) -0.0011(8) 0.0086(8) -0.0016(8)
C3 0.0193(10) 0.0213(10) 0.0170(9) 0.0001(8) 0.0089(8) 0.0008(8)
C4 0.0263(11) 0.0208(11) 0.0234(11) -0.0035(8) 0.0138(9) -0.0051(9)
C5 0.0267(11) 0.0286(12) 0.0197(10) -0.0059(9) 0.0108(9) -0.0090(9)
C6 0.0217(11) 0.0319(12) 0.0195(10) -0.0004(9) 0.0072(8) -0.0049(9)
C7 0.0208(10) 0.0245(11) 0.0187(10) 0.0001(8) 0.0072(8) 0.0000(9)
C8 0.0194(10) 0.0238(10) 0.0163(9) -0.0011(8) 0.0086(8) -0.0017(8)
C9 0.0219(10) 0.0237(11) 0.0182(10) -0.0009(8) 0.0085(8) -0.0047(8)
C10 0.0220(10) 0.0238(11) 0.0160(9) -0.0016(8) 0.0076(8) -0.0054(8)
C11 0.0229(10) 0.0240(11) 0.0191(10) -0.0027(8) 0.0074(8) -0.0071(9)
C12 0.0261(11) 0.0264(11) 0.0172(10) 0.0025(8) 0.0095(9) 0.0020(9)
C13 0.0281(11) 0.0215(11) 0.0208(10) -0.0026(8) 0.0099(9) -0.0037(9)
C14 0.0224(10) 0.0261(11) 0.0152(9) 0.0006(8) 0.0061(8) 0.0042(9)
C15 0.0261(11) 0.0218(10) 0.0174(10) 0.0006(8) 0.0090(8) 0.0022(9)
C16 0.0260(11) 0.0213(10) 0.0170(10) -0.0009(8) 0.0094(8) 0.0023(9)
C17 0.0283(11) 0.0237(11) 0.0206(10) -0.0022(8) 0.0118(9) -0.0012(9)
C18 0.0254(11) 0.0274(12) 0.0157(9) 0.0009(8) 0.0071(8) -0.0011(9)
C19 0.0270(11) 0.0259(11) 0.0205(10) -0.0034(9) 0.0129(9) 0.0018(9)
C20 0.0212(11) 0.0263(11) 0.0198(10) -0.0020(9) 0.0084(9) -0.0009(9)
C21 0.0218(10) 0.0258(11) 0.0175(10) 0.0000(8) 0.0078(8) 0.0021(9)
C22 0.0195(10) 0.0268(11) 0.0165(10) 0.0000(8) 0.0068(8) 0.0005(8)
C23 0.0224(10) 0.0243(11) 0.0192(10) -0.0022(8) 0.0092(8) 0.0040(9)
C24 0.0224(10) 0.0260(11) 0.0160(9) -0.0018(8) 0.0041(8) -0.0052(9)
C25 0.0250(11) 0.0270(11) 0.0164(10) 0.0010(8) 0.0099(9) 0.0041(9)

loop_
_atom_type_symbol
_atom_type_description
_atom_type_scat_dispersion_real
_atom_type_scat_dispersion_imag
_atom_type_scat_source
C C 0.0033 0.0016 'International Tables Vol C Tables 4.2.6.8 and 6.1.1.4'
H H 0.0000 0.0000 'International Tables Vol C Tables 4.2.6.8 and 6.1.1.4'
N N 0.0061 0.0033 'International Tables Vol C Tables 4.2.6.8 and 6.1.1.4'
O O 0.0106 0.0060 'International Tables Vol C Tables 4.2.6.8 and 6.1.1.4'
S S 0.1246 0.1234 'International Tables Vol C Tables 4.2.6.8 and 6.1.1.4'
Yb Yb -0.3850 5.5486 'International Tables Vol C Tables 4.2.6.8 and 6.1.1.4'

loop_
_geom_angle_atom_site_label_1
_geom_angle_atom_site_label_2
_geom_angle_atom_site_label_3
_geom_angle
_geom_angle_site_symmetry_1
_geom_angle_site_symmetry_3
O2 Yb O1 82.98(6) 3_667 .
O2 Yb O6 74.18(6) 3_667 .
O1 Yb O6 141.06(6) . .
O2 Yb O12 83.06(7) 3_667 .
O1 Yb O12 74.36(6) . .
O6 Yb O12 71.95(6) . .
O2 Yb O15 73.72(6) 3_667 .
O1 Yb O15 78.60(6) . .
O6 Yb O15 122.57(6) . .
O12 Yb O15 146.17(6) . .
O2 Yb O14 145.19(8) 3_667 .
O1 Yb O14 72.78(7) . .
O6 Yb O14 139.23(7) . .
O12 Yb O14 112.81(8) . .
O15 Yb O14 77.21(8) . .
O2 Yb O8 112.38(6) 3_667 .
O1 Yb O8 143.20(6) . .
O6 Yb O8 75.54(6) . .
O12 Yb O8 138.28(6) . .
O15 Yb O8 74.55(6) . .
O14 Yb O8 77.06(7) . .
O2 Yb O13 145.72(8) 3_667 .
O1 Yb O13 112.37(9) . .
O6 Yb O13 75.37(8) . .
O12 Yb O13 72.81(8) . .
O15 Yb O13 137.66(7) . .
O14 Yb O13 68.47(10) . .
O8 Yb O13 74.23(8) . .
O5 S1 O4 112.18(10) . .
O5 S1 O3 112.95(11) . .
O4 S1 O3 112.31(11) . .
O5 S1 C3 106.43(11) . .
O4 S1 C3 107.39(10) . .
O3 S1 C3 104.98(10) . .
C1 O1 Yb 138.33(15) . .
C1 O2 Yb 153.40(14) . 3_667
C8 O6 Yb 159.94(16) . .
C14 O8 Yb 157.45(16) . .
Yb O12 H12A 120.7 . .
Yb O12 H12B 111.7 . .
H12A O12 H12B 114.5 . .
Yb O13 H13A 106.1 . .
Yb O13 H13B 121.4 . .
H13A O13 H13B 111.9 . .
Yb O14 H14A 127.4 . .
Yb O14 H14B 136.3 . .
H14A O14 H14B 95.7 . .
Yb O15 H15A 106.8 . .
Yb O15 H15B 107.2 . .
H15A O15 H15B 113.9 . .
O23 O21 O22 135.0(9) . .
C8 N1 C25 123.15(19) . 3_666
C8 N1 C9 111.80(19) . .
C25 N1 C9 122.04(19) 3_666 .
C8 N2 C12 123.41(19) . .
C8 N2 C10 112.47(19) . .
C12 N2 C10 124.10(19) . .
C11 N3 C10 112.34(19) . .
C11 N3 C13 122.4(2) . .
C10 N3 C13 124.41(19) . .
C11 N4 C9 112.39(19) . .
C11 N4 C24 123.23(19) . 3_666
C9 N4 C24 123.2(2) . 3_666
C14 N5 C15 113.05(19) . .
C14 N5 C12 122.0(2) . .
C15 N5 C12 124.8(2) . .
C14 N6 C18 120.71(19) . .
C14 N6 C16 111.05(19) . .
C18 N6 C16 122.21(19) . .
C17 N7 C19 122.95(19) . .
C17 N7 C16 112.60(19) . .
C19 N7 C16 124.42(19) . .
C17 N8 C15 111.76(19) . .
C17 N8 C13 122.24(19) . .
C15 N8 C13 125.02(19) . .
C20 N9 C18 123.0(2) . .
C20 N9 C21 112.97(19) . .
C18 N9 C21 123.2(2) . .
C20 N10 C22 113.05(19) . .
C20 N10 C24 122.4(2) . .
C22 N10 C24 123.71(19) . .
C23 N11 C25 122.41(19) . .
C23 N11 C22 112.49(19) . .
C25 N11 C22 123.2(2) . .
C23 N12 C21 112.85(19) . .
C23 N12 C19 122.62(19) . .
C21 N12 C19 123.33(19) . .
O17 N13 O16 118.2(3) . .
O17 N13 O18 120.2(3) . .
O16 N13 O18 121.4(3) . .
O2 C1 O1 126.0(2) . .
O2 C1 C2 117.82(19) . .
O1 C1 C2 116.14(19) . .
C7 C2 C3 118.9(2) . .
C7 C2 C1 118.2(2) . .
C3 C2 C1 122.90(19) . .
C4 C3 C2 120.5(2) . .
C4 C3 S1 118.60(18) . .
C2 C3 S1 120.76(16) . .
C3 C4 C5 119.7(2) . .
C3 C4 H4 120.1 . .
C5 C4 H4 120.1 . .
C6 C5 C4 120.3(2) . .
C6 C5 H5 119.8 . .
C4 C5 H5 119.8 . .
C5 C6 C7 119.8(2) . .
C5 C6 H6 120.1 . .
C7 C6 H6 120.1 . .
C2 C7 C6 120.7(2) . .
C2 C7 H7 119.7 . .
C6 C7 H7 119.7 . .
O6 C8 N2 126.1(2) . .
O6 C8 N1 124.9(2) . .
N2 C8 N1 109.07(19) . .
N4 C9 N1 113.71(18) . .
N4 C9 C10 103.49(18) . .
N1 C9 C10 103.35(17) . .
N4 C9 H9 111.9 . .
N1 C9 H9 111.9 . .
C10 C9 H9 111.9 . .
N3 C10 N2 115.20(19) . .
N3 C10 C9 103.26(17) . .
N2 C10 C9 102.91(18) . .
N3 C10 H10 111.6 . .
N2 C10 H10 111.6 . .
C9 C10 H10 111.6 . .
O7 C11 N4 125.8(2) . .
O7 C11 N3 126.1(2) . .
N4 C11 N3 108.10(19) . .
N2 C12 N5 113.51(19) . .
N2 C12 H12C 108.9 . .
N5 C12 H12C 108.9 . .
N2 C12 H12D 108.9 . .
N5 C12 H12D 108.9 . .
H12C C12 H12D 107.7 . .
N3 C13 N8 112.85(19) . .
N3 C13 H13C 109.0 . .
N8 C13 H13C 109.0 . .
N3 C13 H13D 109.0 . .
N8 C13 H13D 109.0 . .
H13C C13 H13D 107.8 . .
O8 C14 N5 125.6(2) . .
O8 C14 N6 125.5(2) . .
N5 C14 N6 108.9(2) . .
N5 C15 N8 116.01(19) . .
N5 C15 C16 102.55(18) . .
N8 C15 C16 103.23(18) . .
N5 C15 H15 111.5 . .
N8 C15 H15 111.5 . .
C16 C15 H15 111.5 . .
N7 C16 N6 114.79(19) . .
N7 C16 C15 102.81(18) . .
N6 C16 C15 103.28(18) . .
N7 C16 H16 111.8 . .
N6 C16 H16 111.8 . .
C15 C16 H16 111.8 . .
O9 C17 N8 125.9(2) . .
O9 C17 N7 125.4(2) . .
N8 C17 N7 108.58(19) . .
N9 C18 N6 113.41(18) . .
N9 C18 H18A 108.9 . .
N6 C18 H18A 108.9 . .
N9 C18 H18B 108.9 . .
N6 C18 H18B 108.9 . .
H18A C18 H18B 107.7 . .
N7 C19 N12 113.80(19) . .
N7 C19 H19A 108.8 . .
N12 C19 H19A 108.8 . .
N7 C19 H19B 108.8 . .
N12 C19 H19B 108.8 . .
H19A C19 H19B 107.7 . .
O10 C20 N10 126.4(2) . .
O10 C20 N9 125.9(2) . .
N10 C20 N9 107.7(2) . .
N12 C21 N9 114.72(19) . .
N12 C21 C22 103.21(18) . .
N9 C21 C22 102.53(18) . .
N12 C21 H21 111.9 . .
N9 C21 H21 111.9 . .
C22 C21 H21 111.9 . .
N10 C22 N11 114.18(19) . .
N10 C22 C21 103.56(18) . .
N11 C22 C21 103.24(18) . .
N10 C22 H22 111.8 . .
N11 C22 H22 111.8 . .
C21 C22 H22 111.8 . .
O11 C23 N12 126.0(2) . .
O11 C23 N11 125.9(2) . .
N12 C23 N11 108.07(19) . .
N4 C24 N10 113.86(19) 3_666 .
N4 C24 H24A 108.8 3_666 .
N10 C24 H24A 108.8 . .
N4 C24 H24B 108.8 3_666 .
N10 C24 H24B 108.8 . .
H24A C24 H24B 107.7 . .
N11 C25 N1 113.44(19) . 3_666
N11 C25 H25A 108.9 . .
N1 C25 H25A 108.9 3_666 .
N11 C25 H25B 108.9 . .
N1 C25 H25B 108.9 3_666 .
H25A C25 H25B 107.7 . .

loop_
_geom_bond_atom_site_label_1
_geom_bond_atom_site_label_2
_geom_bond_distance
_geom_bond_site_symmetry_2
Yb O2 2.2603(16) 3_667
Yb O1 2.2615(16) .
Yb O6 2.3195(16) .
Yb O12 2.3257(18) .
Yb O15 2.3473(16) .
Yb O14 2.350(2) .
Yb O8 2.3506(17) .
Yb O13 2.358(2) .
S1 O5 1.4487(18) .
S1 O4 1.4612(17) .
S1 O3 1.4625(17) .
S1 C3 1.786(2) .
O1 C1 1.259(3) .
O2 C1 1.248(3) .
O2 Yb 2.2603(16) 3_667
O6 C8 1.230(3) .
O7 C11 1.223(3) .
O8 C14 1.230(3) .
O9 C17 1.226(3) .
O10 C20 1.224(3) .
O11 C23 1.223(3) .
O12 H12A 0.7719 .
O12 H12B 0.8688 .
O13 H13A 0.9039 .
O13 H13B 0.8384 .
O14 H14A 0.7561 .
O14 H14B 0.9562 .
O15 H15A 0.9009 .
O15 H15B 0.8436 .
O16 N13 1.245(4) .
O17 N13 1.232(3) .
O18 N13 1.253(3) .
O19 O20 0.956(8) .
O21 O23 1.057(17) .
O21 O22 1.811(12) .
N1 C8 1.362(3) .
N1 C25 1.455(3) 3_666
N1 C9 1.456(3) .
N2 C8 1.357(3) .
N2 C12 1.445(3) .
N2 C10 1.452(3) .
N3 C11 1.373(3) .
N3 C10 1.442(3) .
N3 C13 1.444(3) .
N4 C11 1.369(3) .
N4 C9 1.444(3) .
N4 C24 1.444(3) 3_666
N5 C14 1.356(3) .
N5 C15 1.448(3) .
N5 C12 1.449(3) .
N6 C14 1.364(3) .
N6 C18 1.454(3) .
N6 C16 1.466(3) .
N7 C17 1.365(3) .
N7 C19 1.440(3) .
N7 C16 1.449(3) .
N8 C17 1.361(3) .
N8 C15 1.455(3) .
N8 C13 1.455(3) .
N9 C20 1.371(3) .
N9 C18 1.444(3) .
N9 C21 1.456(3) .
N10 C20 1.367(3) .
N10 C22 1.444(3) .
N10 C24 1.446(3) .
N11 C23 1.371(3) .
N11 C25 1.443(3) .
N11 C22 1.452(3) .
N12 C23 1.370(3) .
N12 C21 1.445(3) .
N12 C19 1.458(3) .
C1 C2 1.504(3) .
C2 C7 1.392(3) .
C2 C3 1.404(3) .
C3 C4 1.388(3) .
C4 C5 1.395(3) .
C4 H4 0.9300 .
C5 C6 1.383(4) .
C5 H5 0.9300 .
C6 C7 1.396(3) .
C6 H6 0.9300 .
C7 H7 0.9300 .
C9 C10 1.549(3) .
C9 H9 0.9800 .
C10 H10 0.9800 .
C12 H12C 0.9700 .
C12 H12D 0.9700 .
C13 H13C 0.9700 .
C13 H13D 0.9700 .
C15 C16 1.550(3) .
C15 H15 0.9800 .
C16 H16 0.9800 .
C18 H18A 0.9700 .
C18 H18B 0.9700 .
C19 H19A 0.9700 .
C19 H19B 0.9700 .
C21 C22 1.554(3) .
C21 H21 0.9800 .
C22 H22 0.9800 .
C24 N4 1.444(3) 3_666
C24 H24A 0.9700 .
C24 H24B 0.9700 .
C25 N1 1.454(3) 3_666
C25 H25A 0.9700 .
C25 H25B 0.9700 .

loop_
_geom_hbond_atom_site_label_D
_geom_hbond_atom_site_label_H
_geom_hbond_atom_site_label_A
_geom_hbond_distance_DH
_geom_hbond_distance_HA
_geom_hbond_distance_DA
_geom_hbond_angle_DHA
_geom_hbond_site_symmetry_A
O12 H12A O3 0.77 2.04 2.788(3) 164.7 .
O12 H12B O11 0.87 1.97 2.822(2) 165.1 3_666
O13 H13A O10 0.90 2.20 3.059(3) 158.5 .
O13 H13B O19 0.84 2.07 2.863(4) 157.2 .
O14 H14A O10 0.76 2.10 2.842(3) 166.0 .
O14 H14B O23 0.96 1.83 2.672(11) 144.5 2_656
O15 H15A O4 0.90 1.82 2.714(2) 169.5 3_667
O15 H15B O18 0.84 2.05 2.836(3) 155.5 2_646
